data_2016438
loop_
_publ_author_name
'Siero\'n, Les\/law'
'Kie\'c-Kononowicz, Katarzyna'
'Karolak-Wojciechowska, Janina'

_publ_section_title
;
 Four- and five-coordinate copper(II) complexes with
 <i>N</i>-(4,4-diphenyl-5-oxo-4,5-dihydro-1<i>H</i>-imidazol-2-yl)glycine
;
_journal_coeditor_code HJ3059
_journal_issue 2
_journal_name_full 'Acta Crystallographica Section C'
_journal_page_first m79
_journal_page_last m82
_journal_paper_doi 10.1107/S0108270107055965
_journal_volume 64
_journal_year 2008
_chemical_formula_iupac '[Cu (C20 H21 N4 O4)2 (H2 O)] , 2C3 H7 N O'
_chemical_formula_moiety 'C34 H30 Cu N6 O7 , 2C3 H7 N O'
_chemical_formula_sum 'C40 H44 Cu N8 O9'
_chemical_formula_weight 844.38
_chemical_name_systematic
;
aquabis[N-(4,4-diphenyl-5-oxo-4,5-dihydro-1H-imidazol-2-
yl)glycinato]copper(II) dimethylformamide disolvate
;
_space_group_IT_number 4
_symmetry_cell_setting monoclinic
_symmetry_space_group_name_Hall 'P 2yb'
_symmetry_space_group_name_H-M 'P 1 21 1'
_atom_sites_solution_hydrogens geom
_atom_sites_solution_primary direct
_cell_angle_alpha 90
_cell_angle_beta 118.102(4)
_cell_angle_gamma 90
_cell_formula_units_Z 2
_cell_length_a 8.7305(3)
_cell_length_b 30.0213(5)
_cell_length_c 9.0447(2)
_cell_measurement_reflns_used 14141
_cell_measurement_temperature 293
_cell_measurement_theta_max 28.0
_cell_measurement_theta_min 2.7
_cell_volume 2091.15(12)
_computing_cell_refinement 'CrysAlis RED (Oxford Diffraction, 2006)'
_computing_data_collection 'CrysAlis CCD (Oxford Diffraction, 2006)'
_computing_data_reduction 'CrysAlis RED (Oxford Diffraction, 2006)'
_computing_molecular_graphics 'MERCURY (Macrae <i>et al.</i>,  2006)'
_computing_publication_material 'PLATON (Spek, 2003)'
_computing_structure_refinement 'SHELXTL (Bruker, 2003)'
_computing_structure_solution 'SHELXTL (Bruker, 2003)'
_diffrn_ambient_temperature 293
_diffrn_detector_area_resol_mean 8.2356
_diffrn_measured_fraction_theta_full 0.998
_diffrn_measured_fraction_theta_max 0.998
_diffrn_measurement_device '4-circle goniometer'
_diffrn_measurement_device_type 'Kuma KM-4 CCD'
_diffrn_measurement_method \w
_diffrn_radiation_monochromator graphite
_diffrn_radiation_type MoK\a
_diffrn_radiation_wavelength 0.71073
_diffrn_reflns_av_R_equivalents 0.0158
_diffrn_reflns_av_sigmaI/netI 0.0224
_diffrn_reflns_limit_h_max 10
_diffrn_reflns_limit_h_min -10
_diffrn_reflns_limit_k_max 35
_diffrn_reflns_limit_k_min -35
_diffrn_reflns_limit_l_max 10
_diffrn_reflns_limit_l_min -10
_diffrn_reflns_number 21287
_diffrn_reflns_reduction_process
;
;
_diffrn_reflns_theta_full 25.00
_diffrn_reflns_theta_max 25.00
_diffrn_reflns_theta_min 2.55
_diffrn_standards_decay_% 0
_diffrn_standards_interval_count 0
_diffrn_standards_number 0
_exptl_absorpt_coefficient_mu 0.585
_exptl_absorpt_correction_T_max 0.882
_exptl_absorpt_correction_T_min 0.825
_exptl_absorpt_correction_type multi-scan
_exptl_absorpt_process_details '(CrysAlis RED; Oxford Diffraction, 2006)'
_exptl_crystal_colour blue
_exptl_crystal_density_diffrn 1.341
_exptl_crystal_density_method 'not measured'
_exptl_crystal_description prism
_exptl_crystal_F_000 882
_exptl_crystal_size_max 0.30
_exptl_crystal_size_mid 0.25
_exptl_crystal_size_min 0.22
_refine_diff_density_max 0.195
_refine_diff_density_min -0.166
_refine_ls_abs_structure_details 'Flack (1983), with 1462 Friedel pairs'
_refine_ls_abs_structure_Flack 0.000(10)
_refine_ls_extinction_coef 0.0024(5)
_refine_ls_extinction_expression Fc^*^=kFc[1+0.001xFc^2^\l^3^/sin(2\q)]^-1/4^
_refine_ls_extinction_method 'SHELXTL (Bruker, 2003)'
_refine_ls_goodness_of_fit_ref 1.004
_refine_ls_hydrogen_treatment mixed
_refine_ls_matrix_type full
_refine_ls_number_parameters 545
_refine_ls_number_reflns 7171
_refine_ls_number_restraints 0
_refine_ls_restrained_S_all 1.006
_refine_ls_R_factor_all 0.0310
_refine_ls_R_factor_gt 0.0259
_refine_ls_shift/su_max 0.001
_refine_ls_shift/su_mean 0.000
_refine_ls_structure_factor_coef Fsqd
_refine_ls_weighting_details 'calc w = 1/[\s^2^(Fo^2^)+(0.0437P)^2^] where P=(Fo^2^+2Fc^2^)/3'
_refine_ls_weighting_scheme calc
_refine_ls_wR_factor_gt 0.0637
_refine_ls_wR_factor_ref 0.0662
_reflns_number_gt 6447
_reflns_number_total 7171
_reflns_threshold_expression I>2\s(I)
_cod_data_source_file hj3059.cif
_cod_data_source_block II
_cod_original_sg_symbol_H-M 'P 21'
_cod_database_code 2016438
_cod_database_fobs_code 2016438

loop_
_symmetry_equiv_pos_site_id
_symmetry_equiv_pos_as_xyz
1 x,y,z
2 -x,1/2+y,-z

loop_
_atom_site_aniso_label
_atom_site_aniso_U_11
_atom_site_aniso_U_22
_atom_site_aniso_U_33
_atom_site_aniso_U_12
_atom_site_aniso_U_13
_atom_site_aniso_U_23
Cu1 0.0781(2) 0.02720(10) 0.03210(10) -0.01050(10) 0.03790(10) -0.00620(10)
O1 0.0912(15) 0.0761(15) 0.0757(14) 0.0113(12) 0.0417(13) -0.0035(12)
O4 0.0815(11) 0.0337(9) 0.0460(9) -0.0115(8) 0.0359(8) -0.0115(7)
O9 0.1097(13) 0.0320(8) 0.0404(8) -0.0187(8) 0.0527(9) -0.0093(6)
O10 0.1257(16) 0.0407(9) 0.0455(9) -0.0273(9) 0.0584(10) -0.0177(8)
O44 0.0831(12) 0.0355(9) 0.0478(9) -0.0116(8) 0.0401(9) -0.0151(7)
O49 0.0979(12) 0.0286(8) 0.0398(8) -0.0129(8) 0.0480(8) -0.0076(6)
O50 0.1205(14) 0.0384(9) 0.0470(9) -0.0277(9) 0.0594(10) -0.0192(8)
N1 0.0666(11) 0.0261(9) 0.0307(8) -0.0085(8) 0.0296(8) -0.0034(7)
N3 0.0673(11) 0.0303(9) 0.0320(8) -0.0048(8) 0.0327(8) -0.0035(7)
N6 0.0732(12) 0.0265(9) 0.0303(8) -0.0077(8) 0.0345(8) -0.0048(7)
N41 0.0671(11) 0.0274(9) 0.0350(9) -0.0085(8) 0.0361(9) -0.0059(7)
N43 0.0645(11) 0.0302(9) 0.0326(8) -0.0098(8) 0.0337(8) -0.0057(7)
N46 0.0764(12) 0.0284(10) 0.0351(9) -0.0136(9) 0.0377(9) -0.0093(7)
C2 0.0505(11) 0.0259(11) 0.0300(9) 0.0009(9) 0.0233(9) -0.0014(8)
C4 0.0481(12) 0.0297(11) 0.0352(11) -0.0018(9) 0.0227(10) -0.0017(9)
C5 0.0441(11) 0.0272(10) 0.0321(10) -0.0036(9) 0.0215(9) -0.0016(8)
C7 0.0786(14) 0.0376(15) 0.0292(9) -0.0102(10) 0.0349(10) -0.0061(9)
C8 0.0759(15) 0.0331(11) 0.0386(12) -0.0136(11) 0.0388(11) -0.0103(10)
C11 0.0463(12) 0.0513(13) 0.0339(11) 0.0024(10) 0.0203(10) 0.0026(10)
C12 0.0627(17) 0.0790(19) 0.0685(17) 0.0161(15) 0.0328(14) -0.0077(15)
C13 0.073(2) 0.148(4) 0.103(3) 0.041(3) 0.041(2) -0.016(3)
C14 0.058(2) 0.159(4) 0.107(3) -0.011(3) 0.040(2) -0.028(3)
C15 0.0561(19) 0.117(3) 0.109(3) -0.027(2) 0.0347(18) -0.019(2)
C16 0.0508(15) 0.0731(19) 0.0654(16) -0.0125(13) 0.0248(13) -0.0026(14)
C21 0.0469(12) 0.0285(11) 0.0376(12) -0.0052(10) 0.0136(9) 0.0021(9)
C22 0.0661(16) 0.0513(15) 0.0399(13) -0.0117(12) 0.0189(12) 0.0047(11)
C23 0.102(2) 0.0614(19) 0.0422(14) -0.0271(18) 0.0073(15) 0.0167(14)
C24 0.122(3) 0.056(2) 0.074(2) 0.004(2) -0.009(2) 0.0303(17)
C25 0.132(3) 0.062(2) 0.101(3) 0.050(2) 0.021(2) 0.019(2)
C26 0.085(2) 0.0554(17) 0.0666(18) 0.0255(15) 0.0184(15) 0.0017(14)
C42 0.0492(11) 0.0327(11) 0.0274(9) -0.0053(9) 0.0237(9) -0.0040(8)
C44 0.0488(12) 0.0308(11) 0.0344(10) -0.0045(9) 0.0233(9) -0.0055(9)
C45 0.0525(12) 0.0262(10) 0.0329(10) -0.0062(9) 0.0250(9) -0.0031(8)
C47 0.0847(14) 0.0375(12) 0.0366(9) -0.0175(13) 0.0438(10) -0.0091(10)
C48 0.0743(15) 0.0303(11) 0.0364(11) -0.0070(10) 0.0382(11) -0.0052(9)
C51 0.0484(12) 0.0360(12) 0.0329(10) -0.0004(9) 0.0229(9) 0.0043(8)
C52 0.0595(15) 0.0490(14) 0.0629(15) -0.0009(12) 0.0329(12) -0.0014(12)
C53 0.0624(17) 0.078(2) 0.084(2) 0.0096(15) 0.0411(15) -0.0057(16)
C54 0.0541(16) 0.092(2) 0.0640(17) -0.0164(16) 0.0300(14) -0.0016(16)
C55 0.0653(17) 0.0629(17) 0.0580(15) -0.0232(14) 0.0242(13) -0.0039(12)
C56 0.0564(15) 0.0380(13) 0.0596(14) -0.0087(11) 0.0260(11) -0.0018(11)
C61 0.0471(12) 0.0305(11) 0.0396(12) -0.0063(9) 0.0206(10) -0.0033(9)
C62 0.0666(16) 0.0686(17) 0.0397(13) 0.0045(14) 0.0241(13) 0.0062(12)
C63 0.089(2) 0.096(2) 0.0395(15) 0.002(2) 0.0237(15) 0.0117(16)
C64 0.106(3) 0.075(2) 0.0586(18) 0.0315(19) 0.0103(17) 0.0112(16)
C65 0.137(3) 0.133(3) 0.072(2) 0.086(3) 0.031(2) 0.012(2)
C66 0.106(3) 0.109(3) 0.0491(16) 0.059(2) 0.0397(17) 0.0129(16)
O31 0.261(5) 0.220(5) 0.170(4) 0.088(4) 0.154(4) 0.013(3)
N32 0.088(2) 0.146(3) 0.081(2) -0.007(2) 0.0406(17) -0.015(2)
C31A 0.133(5) 0.137(6) 0.087(4) -0.006(5) 0.062(4) 0.029(4)
C33A 0.232(11) 0.196(11) 0.106(6) 0.002(9) 0.053(7) -0.026(7)
C34A 0.137(6) 0.228(10) 0.148(7) 0.015(6) 0.107(6) 0.056(7)
O71 0.152(3) 0.125(3) 0.223(5) -0.020(3) 0.007(3) -0.050(3)
N72 0.0697(15) 0.100(2) 0.0762(17) -0.0162(15) 0.0323(13) -0.0059(15)
C71 0.131(4) 0.168(5) 0.147(4) -0.055(4) 0.076(3) -0.033(4)
C73 0.185(6) 0.152(5) 0.121(4) 0.020(4) 0.043(4) -0.024(4)
C74 0.109(3) 0.311(9) 0.098(3) 0.021(4) 0.063(3) 0.036(4)

loop_
_atom_site_type_symbol
_atom_site_label
_atom_site_fract_x
_atom_site_fract_y
_atom_site_fract_z
_atom_site_U_iso_or_equiv
_atom_site_thermal_displace_type
_atom_site_calc_flag
_atom_site_refinement_flags
_atom_site_occupancy
Cu Cu1 0.23376(4) 0.731100(10) 0.96070(3) 0.04100(10) Uani . . 1.000
O O1 0.5298(3) 0.71475(8) 1.0725(3) 0.0800(8) Uani . . 1.000
O O4 0.4293(2) 0.90778(5) 0.9854(2) 0.0514(6) Uani . . 1.000
O O9 0.1622(3) 0.68377(5) 0.79326(19) 0.0537(6) Uani . . 1.000
O O10 0.1085(3) 0.66750(5) 0.5345(2) 0.0633(7) Uani . . 1.000
O O44 0.0452(2) 0.55349(5) 0.94614(19) 0.0517(6) Uani . . 1.000
O O49 0.2791(2) 0.78043(5) 1.11801(18) 0.0492(5) Uani . . 1.000
O O50 0.3073(3) 0.79813(5) 1.3663(2) 0.0606(6) Uani . . 1.000
N N1 0.3273(2) 0.82801(5) 0.6714(2) 0.0384(5) Uani . . 1.000
N N3 0.3387(2) 0.83549(5) 0.9181(2) 0.0394(5) Uani . . 1.000
N N6 0.2350(2) 0.76765(6) 0.7797(2) 0.0393(6) Uani . . 1.000
N N41 0.0931(2) 0.63795(5) 1.2317(2) 0.0383(6) Uani . . 1.000
N N43 0.1086(2) 0.62767(5) 0.9974(2) 0.0381(5) Uani . . 1.000
N N46 0.1770(3) 0.69893(6) 1.1186(2) 0.0420(6) Uani . . 1.000
C C2 0.2965(3) 0.80705(6) 0.7852(2) 0.0337(6) Uani . . 1.000
C C4 0.3932(3) 0.87584(7) 0.8932(3) 0.0364(7) Uani . . 1.000
C C5 0.4032(3) 0.87201(6) 0.7283(2) 0.0330(6) Uani . . 1.000
C C7 0.1964(3) 0.74098(7) 0.6300(2) 0.0446(7) Uani . . 1.000
C C8 0.1523(3) 0.69381(8) 0.6523(3) 0.0444(7) Uani . . 1.000
C C11 0.5969(3) 0.87405(8) 0.7785(3) 0.0433(7) Uani . . 1.000
C C12 0.6920(3) 0.83617(11) 0.7925(3) 0.0693(10) Uani . . 1.000
C C13 0.8748(5) 0.84057(17) 0.8500(5) 0.1082(18) Uani . . 1.000
C C14 0.9483(5) 0.88226(19) 0.8873(5) 0.1075(18) Uani . . 1.000
C C15 0.8551(4) 0.91867(15) 0.8749(5) 0.0957(15) Uani . . 1.000
C C16 0.6799(3) 0.91488(10) 0.8198(3) 0.0641(10) Uani . . 1.000
C C21 0.3020(3) 0.90749(7) 0.5964(3) 0.0402(7) Uani . . 1.000
C C22 0.3055(3) 0.90600(9) 0.4442(3) 0.0549(8) Uani . . 1.000
C C23 0.2139(5) 0.93693(11) 0.3226(3) 0.0793(10) Uani . . 1.000
C C24 0.1245(5) 0.96959(11) 0.3485(5) 0.1063(14) Uani . . 1.000
C C25 0.1212(5) 0.97158(12) 0.4960(5) 0.1120(16) Uani . . 1.000
C C26 0.2088(4) 0.94048(9) 0.6234(4) 0.0760(11) Uani . . 1.000
C C42 0.1288(3) 0.65827(7) 1.1198(2) 0.0342(6) Uani . . 1.000
C C44 0.0665(3) 0.58626(7) 1.0298(2) 0.0365(6) Uani . . 1.000
C C45 0.0474(3) 0.59098(7) 1.1910(2) 0.0352(6) Uani . . 1.000
C C47 0.1962(3) 0.72663(8) 1.2590(2) 0.0468(7) Uani . . 1.000
C C48 0.2657(3) 0.77214(7) 1.2508(3) 0.0421(7) Uani . . 1.000
C C51 -0.1418(3) 0.58053(7) 1.1470(2) 0.0376(7) Uani . . 1.000
C C52 -0.2528(3) 0.61316(9) 1.1457(3) 0.0555(8) Uani . . 1.000
C C53 -0.4240(4) 0.60250(11) 1.1013(4) 0.0721(11) Uani . . 1.000
C C54 -0.4832(4) 0.55945(12) 1.0574(4) 0.0692(10) Uani . . 1.000
C C55 -0.3729(4) 0.52759(10) 1.0605(3) 0.0640(9) Uani . . 1.000
C C56 -0.2025(3) 0.53757(8) 1.1055(3) 0.0519(8) Uani . . 1.000
C C61 0.1750(3) 0.56119(7) 1.3347(3) 0.0390(7) Uani . . 1.000
C C62 0.1678(4) 0.56138(9) 1.4826(3) 0.0587(9) Uani . . 1.000
C C63 0.2828(4) 0.53717(12) 1.6178(4) 0.0775(11) Uani . . 1.000
C C64 0.4050(5) 0.51109(11) 1.6046(4) 0.0914(13) Uani . . 1.000
C C65 0.4139(6) 0.51080(15) 1.4600(4) 0.1214(16) Uani . . 1.000
C C66 0.2965(4) 0.53544(12) 1.3241(4) 0.0868(15) Uani . . 1.000
O O31 0.6205(7) 0.71035(17) 0.8111(6) 0.196(3) Uani . . 1.000
N N32 0.6511(4) 0.66366(13) 0.6355(4) 0.1047(14) Uani . . 1.000
C C31A 0.6041(9) 0.6702(3) 0.7518(8) 0.115(3) Uani . . 0.650
C C33A 0.6699(14) 0.6199(3) 0.5799(12) 0.189(6) Uani . . 0.650
C C34A 0.6876(10) 0.6985(3) 0.5494(11) 0.155(5) Uani . . 0.650
C C31B 0.6802(17) 0.7036(3) 0.7054(17) 0.119(4) Uiso . . 0.350
C C33B 0.680(3) 0.6558(7) 0.4947(17) 0.163(7) Uiso . . 0.350
C C34B 0.5725(14) 0.6344(4) 0.7057(15) 0.100(3) Uiso . . 0.350
O O71 0.7665(5) 0.76973(13) 0.3193(6) 0.200(2) Uani . . 1.000
N N72 0.7741(3) 0.84430(11) 0.3386(3) 0.0828(10) Uani . . 1.000
C C71 0.7215(7) 0.8061(2) 0.3681(7) 0.144(3) Uani . . 1.000
C C73 0.7303(8) 0.88511(19) 0.3974(7) 0.164(3) Uani . . 1.000
C C74 0.8666(6) 0.8464(2) 0.2544(6) 0.167(3) Uani . . 1.000
H H1 0.30490 0.81680 0.57580 0.0460 Uiso calc R 1.000
H H1W 0.560(4) 0.7134(11) 0.997(4) 0.084(12) Uiso . . 1.000
H H2W 0.597(5) 0.7355(16) 1.141(5) 0.137(17) Uiso . . 1.000
H H3 0.33150 0.82850 1.00680 0.0470 Uiso calc R 1.000
H H7A 0.29640 0.74100 0.61020 0.0540 Uiso calc R 1.000
H H7B 0.09950 0.75410 0.53320 0.0540 Uiso calc R 1.000
H H12 0.63870 0.80840 0.76520 0.0830 Uiso calc R 1.000
H H13 0.94260 0.81560 0.86200 0.1290 Uiso calc R 1.000
H H14 1.06640 0.88520 0.92210 0.1290 Uiso calc R 1.000
H H15 0.90870 0.94640 0.90350 0.1150 Uiso calc R 1.000
H H16 0.61540 0.94040 0.81010 0.0770 Uiso calc R 1.000
H H22 0.36960 0.88420 0.42510 0.0660 Uiso calc R 1.000
H H23 0.21380 0.93520 0.21980 0.0950 Uiso calc R 1.000
H H24 0.06540 0.99070 0.26560 0.1280 Uiso calc R 1.000
H H25 0.05900 0.99430 0.51330 0.1340 Uiso calc R 1.000
H H26 0.20420 0.94210 0.72390 0.0910 Uiso calc R 1.000
H H41 0.09660 0.65100 1.31790 0.0460 Uiso calc R 1.000
H H43 0.12120 0.63400 0.91100 0.0460 Uiso calc R 1.000
H H47A 0.27500 0.71230 1.36360 0.0560 Uiso calc R 1.000
H H47B 0.08450 0.72980 1.25650 0.0560 Uiso calc R 1.000
H H52 -0.21350 0.64230 1.17450 0.0670 Uiso calc R 1.000
H H53 -0.49900 0.62450 1.10110 0.0860 Uiso calc R 1.000
H H54 -0.59820 0.55250 1.02600 0.0830 Uiso calc R 1.000
H H55 -0.41240 0.49850 1.03180 0.0770 Uiso calc R 1.000
H H56 -0.12790 0.51510 1.10790 0.0620 Uiso calc R 1.000
H H62 0.08320 0.57830 1.49150 0.0700 Uiso calc R 1.000
H H63 0.27810 0.53840 1.71840 0.0930 Uiso calc R 1.000
H H64 0.48100 0.49380 1.69480 0.1100 Uiso calc R 1.000
H H65 0.49890 0.49400 1.45120 0.1450 Uiso calc R 1.000
H H66 0.30140 0.53420 1.22360 0.1040 Uiso calc R 1.000
H H33C 0.58560 0.61600 0.46450 0.2270 Uiso calc . 0.650
H H34A 0.62440 0.69340 0.43080 0.1860 Uiso calc . 0.650
H H34B 0.80980 0.69910 0.58420 0.1860 Uiso calc . 0.650
H H34C 0.65300 0.72660 0.57530 0.1860 Uiso calc . 0.650
H H31A 0.56090 0.64710 0.79010 0.1380 Uiso calc . 0.650
H H33A 0.65210 0.59770 0.64680 0.2270 Uiso calc . 0.650
H H33B 0.78450 0.61680 0.59160 0.2270 Uiso calc . 0.650
H H31B 0.73980 0.72550 0.68060 0.1420 Uiso calc . 0.350
H H33D 0.70790 0.68350 0.45930 0.1960 Uiso calc . 0.350
H H33E 0.57710 0.64350 0.40440 0.1960 Uiso calc . 0.350
H H33F 0.77480 0.63540 0.52580 0.1960 Uiso calc . 0.350
H H34D 0.60740 0.64300 0.81930 0.1200 Uiso calc . 0.350
H H34E 0.60910 0.60440 0.70350 0.1200 Uiso calc . 0.350
H H34F 0.44840 0.63630 0.64110 0.1200 Uiso calc . 0.350
H H71 0.65390 0.80480 0.42240 0.1740 Uiso calc R 1.000
H H73A 0.63610 0.87940 0.42140 0.1970 Uiso calc R 1.000
H H73B 0.69640 0.90760 0.31230 0.1970 Uiso calc R 1.000
H H73C 0.82960 0.89520 0.49730 0.1970 Uiso calc R 1.000
H H74A 0.98820 0.84720 0.33270 0.2000 Uiso calc R 1.000
H H74B 0.83530 0.87290 0.18670 0.2000 Uiso calc R 1.000
H H74C 0.84210 0.82070 0.18370 0.2000 Uiso calc R 1.000

loop_
_atom_type_symbol
_atom_type_description
_atom_type_scat_dispersion_real
_atom_type_scat_dispersion_imag
_atom_type_scat_source
O O 0.0106 0.0060 'International Tables Vol C Tables 4.2.6.8 and 6.1.1.4'
N N 0.0061 0.0033 'International Tables Vol C Tables 4.2.6.8 and 6.1.1.4'
Cu Cu 0.3201 1.2651 'International Tables Vol C Tables 4.2.6.8 and 6.1.1.4'
H H 0.0000 0.0000 'International Tables Vol C Tables 4.2.6.8 and 6.1.1.4'
C C 0.0033 0.0016 'International Tables Vol C Tables 4.2.6.8 and 6.1.1.4'

loop_
_geom_angle_atom_site_label_1
_geom_angle_atom_site_label_2
_geom_angle_atom_site_label_3
_geom_angle
_geom_angle_publ_flag
O1 Cu1 O9 93.86(10) yes
O1 Cu1 O49 92.32(8) yes
O1 Cu1 N6 92.21(8) yes
O1 Cu1 N46 100.81(9) yes
O9 Cu1 O49 173.81(9) yes
O9 Cu1 N6 83.46(7) yes
O9 Cu1 N46 96.18(8) yes
O49 Cu1 N6 95.96(7) yes
O49 Cu1 N46 82.99(7) yes
N6 Cu1 N46 166.97(9) yes
Cu1 O9 C8 116.78(15) no
Cu1 O49 C48 117.13(14) no
H1W O1 H2W 104(4) no
Cu1 O1 H1W 111(2) no
Cu1 O1 H2W 113(3) no
C2 N1 C5 112.16(15) no
C2 N3 C4 112.28(18) no
Cu1 N6 C2 129.94(13) no
Cu1 N6 C7 111.88(13) no
C2 N6 C7 116.48(17) no
C42 N41 C45 112.44(16) no
C42 N43 C44 112.21(17) no
Cu1 N46 C42 131.50(15) no
Cu1 N46 C47 112.71(15) no
C42 N46 C47 115.8(2) no
C2 N1 H1 124.00 no
C5 N1 H1 124.00 no
C4 N3 H3 124.00 no
C2 N3 H3 124.00 no
C42 N41 H41 124.00 no
C45 N41 H41 124.00 no
C42 N43 H43 124.00 no
C44 N43 H43 124.00 no
C33A N32 C34A 112.7(6) no
C31B N32 C34B 111.6(8) no
C33B N32 C34B 128.0(10) no
C31A N32 C34A 124.2(6) no
C31B N32 C33B 120.0(11) no
C31A N32 C33A 123.1(7) no
C73 N72 C74 119.8(4) no
C71 N72 C74 121.2(4) no
C71 N72 C73 119.0(4) no
N3 C2 N6 122.55(19) no
N1 C2 N6 129.24(17) no
N1 C2 N3 108.20(16) no
N3 C4 C5 106.16(17) no
O4 C4 N3 126.1(2) no
O4 C4 C5 127.7(2) no
C4 C5 C21 115.32(19) no
C4 C5 C11 105.57(17) no
C11 C5 C21 110.8(2) no
N1 C5 C4 100.71(17) no
N1 C5 C21 110.82(16) no
N1 C5 C11 113.29(18) no
N6 C7 C8 110.56(17) no
O9 C8 C7 117.1(2) no
O10 C8 C7 118.8(2) no
O9 C8 O10 124.1(2) no
C12 C11 C16 119.4(3) no
C5 C11 C16 118.7(2) no
C5 C11 C12 121.8(2) no
C11 C12 C13 118.5(3) no
C12 C13 C14 119.0(4) no
C13 C14 C15 122.0(4) no
C14 C15 C16 119.6(4) no
C11 C16 C15 121.6(3) no
C22 C21 C26 119.3(2) no
C5 C21 C26 122.4(2) no
C5 C21 C22 118.3(2) no
C21 C22 C23 119.7(3) no
C22 C23 C24 121.5(3) no
C23 C24 C25 119.4(3) no
C24 C25 C26 121.8(4) no
C21 C26 C25 118.3(3) no
N41 C42 N43 108.36(18) no
N41 C42 N46 129.01(18) no
N43 C42 N46 122.63(19) no
N43 C44 C45 106.11(16) no
O44 C44 N43 125.98(19) no
O44 C44 C45 127.9(2) no
C51 C45 C61 111.23(19) no
C44 C45 C51 108.43(16) no
N41 C45 C61 110.14(16) no
C44 C45 C61 112.7(2) no
N41 C45 C44 100.79(17) no
N41 C45 C51 113.18(19) no
N46 C47 C48 110.89(19) no
O49 C48 C47 115.89(19) no
O49 C48 O50 123.9(2) no
O50 C48 C47 120.2(2) no
C52 C51 C56 119.1(3) no
C45 C51 C56 119.3(2) no
C45 C51 C52 121.6(2) no
C51 C52 C53 119.8(3) no
C52 C53 C54 120.3(3) no
C53 C54 C55 119.5(3) no
C54 C55 C56 120.9(3) no
C51 C56 C55 120.5(3) no
C62 C61 C66 118.1(3) no
C45 C61 C66 123.6(2) no
C45 C61 C62 118.4(2) no
C61 C62 C63 121.3(3) no
C62 C63 C64 119.9(3) no
C63 C64 C65 119.4(3) no
C64 C65 C66 120.1(4) no
C61 C66 C65 121.3(3) no
C8 C7 H7A 110.00 no
N6 C7 H7A 110.00 no
N6 C7 H7B 110.00 no
H7A C7 H7B 108.00 no
C8 C7 H7B 109.00 no
C11 C12 H12 121.00 no
C13 C12 H12 121.00 no
C12 C13 H13 120.00 no
C14 C13 H13 121.00 no
C13 C14 H14 119.00 no
C15 C14 H14 119.00 no
C16 C15 H15 120.00 no
C14 C15 H15 120.00 no
C15 C16 H16 119.00 no
C11 C16 H16 119.00 no
C21 C22 H22 120.00 no
C23 C22 H22 120.00 no
C22 C23 H23 119.00 no
C24 C23 H23 119.00 no
C23 C24 H24 120.00 no
C25 C24 H24 120.00 no
C24 C25 H25 119.00 no
C26 C25 H25 119.00 no
C21 C26 H26 121.00 no
C25 C26 H26 121.00 no
C48 C47 H47A 109.00 no
C48 C47 H47B 109.00 no
H47A C47 H47B 108.00 no
N46 C47 H47B 109.00 no
N46 C47 H47A 110.00 no
C53 C52 H52 120.00 no
C51 C52 H52 120.00 no
C52 C53 H53 120.00 no
C54 C53 H53 120.00 no
C53 C54 H54 120.00 no
C55 C54 H54 120.00 no
C54 C55 H55 120.00 no
C56 C55 H55 120.00 no
C55 C56 H56 120.00 no
C51 C56 H56 120.00 no
C61 C62 H62 119.00 no
C63 C62 H62 119.00 no
C64 C63 H63 120.00 no
C62 C63 H63 120.00 no
C63 C64 H64 120.00 no
C65 C64 H64 120.00 no
C64 C65 H65 120.00 no
C66 C65 H65 120.00 no
C65 C66 H66 119.00 no
C61 C66 H66 119.00 no
O31 C31A N32 117.0(7) no
O31 C31B N32 116.0(10) no
O31 C31A H31A 122.00 no
N32 C31A H31A 121.00 no
N32 C31B H31B 122.00 no
O31 C31B H31B 122.00 no
N32 C33A H33C 110.00 no
H33A C33A H33B 109.00 no
N32 C33A H33B 109.00 no
H33A C33A H33C 109.00 no
H33B C33A H33C 109.00 no
N32 C33A H33A 109.00 no
N32 C33B H33E 110.00 no
N32 C33B H33F 110.00 no
H33D C33B H33E 109.00 no
N32 C33B H33D 109.00 no
H33D C33B H33F 109.00 no
H33E C33B H33F 110.00 no
H34A C34A H34C 109.00 no
N32 C34A H34C 109.00 no
H34A C34A H34B 110.00 no
N32 C34A H34A 110.00 no
N32 C34A H34B 110.00 no
H34B C34A H34C 109.00 no
N32 C34B H34F 109.00 no
H34D C34B H34F 109.00 no
H34E C34B H34F 110.00 no
H34D C34B H34E 110.00 no
N32 C34B H34D 109.00 no
N32 C34B H34E 109.00 no
O71 C71 N72 118.3(6) no
O71 C71 H71 121.00 no
N72 C71 H71 121.00 no
N72 C73 H73A 109.00 no
N72 C73 H73B 109.00 no
N72 C73 H73C 109.00 no
H73A C73 H73B 109.00 no
H73A C73 H73C 109.00 no
H73B C73 H73C 109.00 no
N72 C74 H74A 109.00 no
N72 C74 H74B 109.00 no
N72 C74 H74C 110.00 no
H74A C74 H74B 109.00 no
H74A C74 H74C 109.00 no
H74B C74 H74C 109.00 no

loop_
_geom_bond_atom_site_label_1
_geom_bond_atom_site_label_2
_geom_bond_distance
_geom_bond_publ_flag
Cu1 O1 2.341(3) yes
Cu1 O9 1.9523(15) yes
Cu1 O49 1.9606(15) yes
Cu1 N6 1.9751(17) yes
Cu1 N46 1.971(2) yes
O4 C4 1.211(3) no
O9 C8 1.273(3) yes
O10 C8 1.234(3) yes
O44 C44 1.201(2) no
O49 C48 1.285(3) no
O50 C48 1.214(3) no
O1 H2W 0.88(5) no
O1 H1W 0.84(4) no
O31 C31A 1.300(10) no
O31 C31B 1.302(16) no
O71 C71 1.306(7) no
N1 C5 1.459(2) no
N1 C2 1.337(3) no
N3 C4 1.359(3) no
N3 C2 1.376(2) no
N6 C7 1.469(2) no
N6 C2 1.290(3) no
N41 C42 1.338(3) no
N41 C45 1.465(3) no
N43 C42 1.384(2) no
N43 C44 1.367(3) no
N46 C42 1.293(3) no
N46 C47 1.460(3) no
N1 H1 0.86 no
N3 H3 0.86 no
N41 H41 0.86 no
N43 H43 0.86 no
N32 C33B 1.43(2) no
N32 C31A 1.312(8) no
N32 C33A 1.443(10) no
N32 C34A 1.427(10) no
N32 C31B 1.323(11) no
N32 C34B 1.434(13) no
N72 C73 1.457(7) no
N72 C74 1.347(6) no
N72 C71 1.309(7) no
C4 C5 1.539(3) no
C5 C11 1.532(4) no
C5 C21 1.532(3) no
C7 C8 1.506(3) no
C11 C16 1.383(4) no
C11 C12 1.378(4) no
C12 C13 1.433(6) no
C13 C14 1.374(7) no
C14 C15 1.336(7) no
C15 C16 1.372(5) no
C21 C22 1.392(4) no
C21 C26 1.375(4) no
C22 C23 1.372(4) no
C23 C24 1.341(6) no
C24 C25 1.349(6) no
C25 C26 1.398(5) no
C44 C45 1.550(3) no
C45 C51 1.538(4) no
C45 C61 1.538(3) no
C47 C48 1.511(3) no
C51 C56 1.378(3) no
C51 C52 1.374(4) no
C52 C53 1.390(5) no
C53 C54 1.379(5) no
C54 C55 1.348(5) no
C55 C56 1.378(5) no
C61 C66 1.352(5) no
C61 C62 1.369(4) no
C62 C63 1.369(4) no
C63 C64 1.373(6) no
C64 C65 1.346(5) no
C65 C66 1.386(5) no
C7 H7A 0.97 no
C7 H7B 0.97 no
C12 H12 0.93 no
C13 H13 0.93 no
C14 H14 0.93 no
C15 H15 0.93 no
C16 H16 0.93 no
C22 H22 0.93 no
C23 H23 0.93 no
C24 H24 0.93 no
C25 H25 0.93 no
C26 H26 0.93 no
C47 H47A 0.97 no
C47 H47B 0.97 no
C52 H52 0.93 no
C53 H53 0.93 no
C54 H54 0.93 no
C55 H55 0.93 no
C56 H56 0.93 no
C62 H62 0.93 no
C63 H63 0.93 no
C64 H64 0.93 no
C65 H65 0.93 no
C66 H66 0.93 no
C31A H31A 0.93 no
C31B H31B 0.93 no
C33A H33C 0.96 no
C33A H33A 0.96 no
C33A H33B 0.96 no
C33B H33D 0.96 no
C33B H33E 0.96 no
C33B H33F 0.96 no
C34A H34C 0.96 no
C34A H34A 0.96 no
C34A H34B 0.96 no
C34B H34E 0.96 no
C34B H34F 0.96 no
C34B H34D 0.96 no
C71 H71 0.93 no
C73 H73A 0.96 no
C73 H73B 0.96 no
C73 H73C 0.96 no
C74 H74A 0.96 no
C74 H74B 0.96 no
C74 H74C 0.96 no

loop_
_geom_hbond_atom_site_label_D
_geom_hbond_atom_site_label_H
_geom_hbond_atom_site_label_A
_geom_hbond_site_symmetry_A
_geom_hbond_distance_DH
_geom_hbond_distance_HA
_geom_hbond_distance_DA
_geom_hbond_angle_DHA
_geom_hbond_publ_flag
N1 H1 O50 1_554 0.86 1.99 2.828(2) 166 yes
N41 H41 O10 1_556 0.86 1.98 2.821(2) 167 yes
O1 H1W O31 . 0.84(4) 1.99(4) 2.828(6) 178(4) yes
O1 H2W O71 1_556 0.88(5) 1.90(4) 2.763(5) 168(4) yes
N3 H3 O49 . 0.86 1.93 2.676(2) 144 yes
N43 H43 O9 . 0.86 1.96 2.698(3) 143 yes
C24 H24 O44 2_556 0.93 2.53 3.453(4) 170 yes
